data_4127387
loop_
_publ_author_name
'Guo, Lian-Dong'
'Hou, Jieping'
'Tu, Wentong'
'Zhang, Yan'
'Zhang, Yue'
'Chen, Louxi'
'Xu, Jing'

_publ_section_title
;
 Total Synthesis of Dapholdhamine B and Dapholdhamine B Lactone.
;
_journal_issue 29
_journal_name_full 'Journal of the American Chemical Society'
_journal_page_first 11713
_journal_page_last 11720
_journal_paper_doi 10.1021/jacs.9b05641
_journal_volume 141
_journal_year 2019
_chemical_absolute_configuration ad
_chemical_formula_moiety 'C28 H41 N O4 S'
_chemical_formula_sum 'C28 H41 N O4 S'
_chemical_formula_weight 487.68
_space_group_crystal_system monoclinic
_space_group_IT_number 4
_space_group_name_Hall 'P 2yb'
_space_group_name_H-M_alt 'P 1 21 1'
_symmetry_space_group_name_Hall 'P 2yb'
_symmetry_space_group_name_H-M 'P 1 21 1'
_atom_sites_solution_hydrogens geom
_atom_sites_solution_primary dual
_audit_creation_date 2018-08-31
_audit_creation_method
;
Olex2 1.2
(compiled 2018.05.29 svn.r3508 for OlexSys, GUI svn.r5506)
;
_cell_angle_alpha 90
_cell_angle_beta 103.019(19)
_cell_angle_gamma 90
_cell_formula_units_Z 2
_cell_length_a 9.098(6)
_cell_length_b 10.652(3)
_cell_length_c 13.365(6)
_cell_measurement_reflns_used 9877
_cell_measurement_temperature 100
_cell_measurement_theta_max 27.582
_cell_measurement_theta_min 2.316
_cell_volume 1261.9(11)
_computing_cell_refinement 'SAINT V8.38A (?, 2016)'
_computing_data_reduction 'SAINT V8.38A (?, 2016)'
_computing_molecular_graphics 'Olex2 (Dolomanov et al., 2009)'
_computing_publication_material 'Olex2 (Dolomanov et al., 2009)'
_computing_structure_refinement 'ShelXL (Sheldrick, 2015)'
_computing_structure_solution 'ShelXT (Sheldrick, 2015)'
_diffrn_ambient_temperature 100.0
_diffrn_detector 'Bruker APEX2 area detector'
_diffrn_detector_area_resol_mean 7.9
_diffrn_detector_type 'CCD area detector'
_diffrn_measured_fraction_theta_full 0.999
_diffrn_measured_fraction_theta_max 0.994
_diffrn_measurement_device 'three-circle diffractometer'
_diffrn_measurement_device_type 'Bruker SMART APEX2 area detector'
_diffrn_measurement_method '\w and \f scans'
_diffrn_radiation_monochromator 'mirror optics'
_diffrn_radiation_probe x-ray
_diffrn_radiation_type MoK\a
_diffrn_radiation_wavelength 0.71073
_diffrn_reflns_av_R_equivalents 0.0328
_diffrn_reflns_av_unetI/netI 0.0331
_diffrn_reflns_Laue_measured_fraction_full 0.999
_diffrn_reflns_Laue_measured_fraction_max 0.994
_diffrn_reflns_limit_h_max 11
_diffrn_reflns_limit_h_min -11
_diffrn_reflns_limit_k_max 13
_diffrn_reflns_limit_k_min -13
_diffrn_reflns_limit_l_max 17
_diffrn_reflns_limit_l_min -17
_diffrn_reflns_number 20332
_diffrn_reflns_point_group_measured_fraction_full 0.998
_diffrn_reflns_point_group_measured_fraction_max 0.993
_diffrn_reflns_theta_full 25.242
_diffrn_reflns_theta_max 27.496
_diffrn_reflns_theta_min 2.471
_diffrn_source 'microfocus sealed X-ray tube'
_diffrn_source_type 'Incoatec I\ms'
_exptl_absorpt_coefficient_mu 0.163
_exptl_absorpt_correction_T_max 0.7456
_exptl_absorpt_correction_T_min 0.5445
_exptl_absorpt_correction_type multi-scan
_exptl_absorpt_process_details
'SADABS-2016/2 (Bruker,2016/2) was used for absorption correction. wR2(int) was 0.1149 before and 0.0528 after correction. The Ratio of minimum to maximum transmission is 0.7303. The \l/2 correction factor is Not present.'
_exptl_crystal_colour colourless
_exptl_crystal_colour_primary colourless
_exptl_crystal_density_diffrn 1.284
_exptl_crystal_description block
_exptl_crystal_F_000 528
_exptl_crystal_size_max 0.45
_exptl_crystal_size_mid 0.38
_exptl_crystal_size_min 0.35
_refine_diff_density_max 0.288
_refine_diff_density_min -0.281
_refine_diff_density_rms 0.047
_refine_ls_abs_structure_details
;
 Classical Flack method preferred over Parsons because s.u. lower.
;
_refine_ls_abs_structure_Flack -0.12(9)
_refine_ls_extinction_method none
_refine_ls_goodness_of_fit_ref 1.044
_refine_ls_hydrogen_treatment constr
_refine_ls_matrix_type full
_refine_ls_number_parameters 313
_refine_ls_number_reflns 5742
_refine_ls_number_restraints 1
_refine_ls_restrained_S_all 1.044
_refine_ls_R_factor_all 0.0503
_refine_ls_R_factor_gt 0.0474
_refine_ls_shift/su_max 0.000
_refine_ls_shift/su_mean 0.000
_refine_ls_structure_factor_coef Fsqd
_refine_ls_weighting_details 'w=1/[\s^2^(Fo^2^)+(0.0883P)^2^+0.2749P] where P=(Fo^2^+2Fc^2^)/3'
_refine_ls_weighting_scheme calc
_refine_ls_wR_factor_gt 0.1189
_refine_ls_wR_factor_ref 0.1216
_reflns_Friedel_coverage 0.896
_reflns_Friedel_fraction_full 0.998
_reflns_Friedel_fraction_max 0.992
_reflns_number_gt 5430
_reflns_number_total 5742
_reflns_threshold_expression 'I > 2\s(I)'
_cod_data_source_file ja9b05641_si_003.cif
_cod_data_source_block cxy0460_0m
_cod_original_cell_volume 1261.9(10)
_cod_database_code 4127387
_shelx_shelxl_version_number 2016/6
_shelx_space_group_comment
;
The symmetry employed for this shelxl refinement is uniquely defined
by the following loop, which should always be used as a source of
symmetry information in preference to the above space-group names.
They are only intended as comments.
;
_shelx_estimated_absorpt_t_max 0.945
_shelx_estimated_absorpt_t_min 0.930
_olex2_refinement_description
;
1. Fixed Uiso
 At 1.2 times of:
  All C(H) groups, All C(H,H) groups
 At 1.5 times of:
  All C(H,H,H) groups, All O(H) groups
2.a Ternary CH refined with riding coordinates:
 C7(H7), C16(H16), C21(H21), C22(H22), C26(H26)
2.b Secondary CH2 refined with riding coordinates:
 C10(H10A,H10B), C11(H11A,H11B), C12(H12A,H12B), C15(H15A,H15B), C19(H19A,
 H19B), C20(H20A,H20B), C27(H27A,H27B), C28(H28A,H28B), C29(H29A,H29B)
2.c Aromatic/amide H refined with riding coordinates:
 C3(H3A), C4(H4), C13(H13), C14(H14)
2.d Idealised Me refined as rotating group:
 C1(H1A,H1B,H1C), C18(H18A,H18B,H18C), C23(H23A,H23B,H23C), C24(H24A,H24B,H24C)
2.e Idealised tetrahedral OH refined as rotating group:
 O2(H2), O3(H3)
;
_olex2_submission_special_instructions 'No special instructions were received'

loop_
_space_group_symop_operation_xyz
'x, y, z'
'-x, y+1/2, -z'

loop_
_atom_site_label
_atom_site_type_symbol
_atom_site_fract_x
_atom_site_fract_y
_atom_site_fract_z
_atom_site_U_iso_or_equiv
_atom_site_adp_type
_atom_site_occupancy
_atom_site_site_symmetry_order
_atom_site_calc_flag
_atom_site_refinement_flags_posn
S1 S 0.43278(6) 0.48039(7) 0.25775(5) 0.01220(16) Uani 1 1 d .
O1 O 0.3804(2) 0.4443(2) 0.34865(15) 0.0184(5) Uani 1 1 d .
O2 O 0.4744(3) 0.1957(3) 0.4389(2) 0.0308(6) Uani 1 1 d .
H2 H 0.452701 0.264248 0.408073 0.046 Uiso 1 1 calc GR
O3 O 1.1361(2) 0.2344(2) 0.16090(18) 0.0252(5) Uani 1 1 d .
H3 H 1.213524 0.279038 0.165778 0.038 Uiso 1 1 calc GR
O4 O 0.4141(2) 0.3911(2) 0.17417(15) 0.0163(4) Uani 1 1 d .
C1 C 0.0909(4) 0.9496(3) 0.0794(3) 0.0248(7) Uani 1 1 d .
H1A H 0.033979 0.932445 0.009291 0.037 Uiso 1 1 calc GR
H1B H 0.165117 1.015801 0.077981 0.037 Uiso 1 1 calc GR
H1C H 0.021366 0.976934 0.121423 0.037 Uiso 1 1 calc GR
C2 C 0.1714(3) 0.8314(3) 0.1249(2) 0.0170(6) Uani 1 1 d .
C3 C 0.2664(3) 0.8334(3) 0.2236(2) 0.0189(6) Uani 1 1 d .
H3A H 0.277711 0.909219 0.261967 0.023 Uiso 1 1 calc R
C4 C 0.3442(3) 0.7269(3) 0.2664(2) 0.0170(6) Uani 1 1 d .
H4 H 0.406582 0.729106 0.333692 0.020 Uiso 1 1 calc R
C5 C 0.3289(3) 0.6167(3) 0.2084(2) 0.0128(5) Uani 1 1 d .
N1 N 0.6097(3) 0.5186(2) 0.29246(17) 0.0122(5) Uani 1 1 d .
C7 C 0.7210(3) 0.4898(3) 0.22900(19) 0.0105(5) Uani 1 1 d .
H7 H 0.665587 0.445402 0.165754 0.013 Uiso 1 1 calc R
C8 C 0.8430(3) 0.3954(3) 0.29073(19) 0.0107(5) Uani 1 1 d .
C9 C 0.7550(3) 0.2795(3) 0.3143(2) 0.0129(5) Uani 1 1 d .
C10 C 0.7006(3) 0.1864(3) 0.2267(2) 0.0169(6) Uani 1 1 d .
H10A H 0.786462 0.132899 0.219220 0.020 Uiso 1 1 calc R
H10B H 0.666477 0.233763 0.161833 0.020 Uiso 1 1 calc R
C11 C 0.5711(3) 0.1018(3) 0.2430(2) 0.0212(7) Uani 1 1 d .
H11A H 0.476423 0.150783 0.232373 0.025 Uiso 1 1 calc R
H11B H 0.555772 0.031935 0.192785 0.025 Uiso 1 1 calc R
C12 C 0.6109(4) 0.0495(3) 0.3521(3) 0.0254(7) Uani 1 1 d .
H12A H 0.531828 -0.010240 0.361689 0.030 Uiso 1 1 calc R
H12B H 0.707814 0.003593 0.363268 0.030 Uiso 1 1 calc R
C13 C 0.1535(3) 0.7187(3) 0.0703(2) 0.0175(6) Uani 1 1 d .
H13 H 0.086337 0.715111 0.004733 0.021 Uiso 1 1 calc R
C14 C 0.2329(3) 0.6113(3) 0.1106(2) 0.0150(5) Uani 1 1 d .
H14 H 0.221905 0.535456 0.072233 0.018 Uiso 1 1 calc R
C15 C 0.6695(3) 0.5680(3) 0.3978(2) 0.0146(5) Uani 1 1 d .
H15A H 0.588890 0.565980 0.436680 0.018 Uiso 1 1 calc R
H15B H 0.701252 0.656376 0.393675 0.018 Uiso 1 1 calc R
C16 C 0.8046(3) 0.4897(3) 0.45471(19) 0.0144(5) Uani 1 1 d .
H16 H 0.854556 0.537355 0.517652 0.017 Uiso 1 1 calc R
C17 C 0.9254(3) 0.4655(3) 0.39076(19) 0.0124(5) Uani 1 1 d .
C18 C 1.0546(3) 0.3882(3) 0.4591(2) 0.0174(6) Uani 1 1 d .
H18A H 1.147381 0.399251 0.434425 0.026 Uiso 1 1 calc GR
H18B H 1.026914 0.299153 0.455827 0.026 Uiso 1 1 calc GR
H18C H 1.071226 0.417450 0.530341 0.026 Uiso 1 1 calc GR
C19 C 0.9975(3) 0.5886(3) 0.3629(2) 0.0160(6) Uani 1 1 d .
H19A H 1.032690 0.636978 0.427152 0.019 Uiso 1 1 calc R
H19B H 1.088033 0.565756 0.337503 0.019 Uiso 1 1 calc R
C20 C 0.9004(3) 0.6772(3) 0.2831(2) 0.0174(6) Uani 1 1 d .
H20A H 0.840901 0.732174 0.318879 0.021 Uiso 1 1 calc R
H20B H 0.968500 0.731698 0.254080 0.021 Uiso 1 1 calc R
C21 C 0.7913(3) 0.6106(3) 0.1940(2) 0.0142(5) Uani 1 1 d .
H21 H 0.853460 0.582635 0.145286 0.017 Uiso 1 1 calc R
C22 C 0.6691(3) 0.6998(3) 0.1325(2) 0.0179(6) Uani 1 1 d .
H22 H 0.598954 0.722889 0.177380 0.021 Uiso 1 1 calc R
C23 C 0.7392(4) 0.8215(3) 0.1021(3) 0.0275(7) Uani 1 1 d .
H23A H 0.811544 0.800848 0.060208 0.041 Uiso 1 1 calc GR
H23B H 0.791310 0.865965 0.164179 0.041 Uiso 1 1 calc GR
H23C H 0.659470 0.875181 0.062486 0.041 Uiso 1 1 calc GR
C24 C 0.5757(4) 0.6381(4) 0.0345(2) 0.0249(7) Uani 1 1 d .
H24A H 0.499087 0.697358 -0.001032 0.037 Uiso 1 1 calc GR
H24B H 0.526090 0.562644 0.053011 0.037 Uiso 1 1 calc GR
H24C H 0.642264 0.614949 -0.010804 0.037 Uiso 1 1 calc GR
C25 C 0.7145(3) 0.2669(3) 0.4047(2) 0.0157(6) Uani 1 1 d .
C26 C 0.6236(3) 0.1558(3) 0.4297(2) 0.0217(7) Uani 1 1 d .
H26 H 0.677339 0.122015 0.497967 0.026 Uiso 1 1 calc R
C27 C 0.7502(3) 0.3643(3) 0.4898(2) 0.0183(6) Uani 1 1 d .
H27A H 0.829045 0.330490 0.546872 0.022 Uiso 1 1 calc R
H27B H 0.658567 0.379326 0.516366 0.022 Uiso 1 1 calc R
C28 C 0.9508(3) 0.3622(3) 0.2183(2) 0.0130(5) Uani 1 1 d .
H28A H 0.886379 0.339711 0.150664 0.016 Uiso 1 1 calc R
H28B H 1.005004 0.440144 0.208272 0.016 Uiso 1 1 calc R
C29 C 1.0700(3) 0.2580(3) 0.2475(2) 0.0189(6) Uani 1 1 d .
H29A H 1.149071 0.284460 0.307528 0.023 Uiso 1 1 calc R
H29B H 1.022287 0.180437 0.266070 0.023 Uiso 1 1 calc R

loop_
_atom_site_aniso_label
_atom_site_aniso_U_11
_atom_site_aniso_U_22
_atom_site_aniso_U_33
_atom_site_aniso_U_23
_atom_site_aniso_U_13
_atom_site_aniso_U_12
S1 0.0083(3) 0.0140(3) 0.0143(3) 0.0012(2) 0.0024(2) -0.0002(2)
O1 0.0133(9) 0.0229(11) 0.0203(10) 0.0069(8) 0.0066(8) 0.0002(8)
O2 0.0172(11) 0.0385(15) 0.0389(13) 0.0227(11) 0.0108(10) -0.0013(10)
O3 0.0142(10) 0.0281(13) 0.0350(12) -0.0165(10) 0.0093(9) -0.0015(9)
O4 0.0110(9) 0.0154(10) 0.0207(10) -0.0019(8) 0.0000(7) -0.0009(8)
C1 0.0226(15) 0.0171(16) 0.0343(17) 0.0052(13) 0.0058(13) 0.0020(12)
C2 0.0148(13) 0.0167(14) 0.0207(14) 0.0034(11) 0.0065(11) -0.0003(11)
C3 0.0158(14) 0.0159(15) 0.0252(15) -0.0047(11) 0.0051(11) -0.0011(11)
C4 0.0131(13) 0.0202(14) 0.0171(13) -0.0024(11) 0.0022(10) 0.0002(11)
C5 0.0079(12) 0.0146(13) 0.0160(12) 0.0022(10) 0.0029(10) 0.0011(10)
N1 0.0084(10) 0.0179(11) 0.0103(10) -0.0025(8) 0.0022(8) 0.0002(8)
C7 0.0088(11) 0.0126(12) 0.0103(10) -0.0010(10) 0.0029(8) 0.0000(10)
C8 0.0081(12) 0.0130(12) 0.0108(11) -0.0007(10) 0.0015(9) -0.0003(10)
C9 0.0073(11) 0.0138(13) 0.0160(12) 0.0020(10) -0.0007(9) -0.0001(10)
C10 0.0126(13) 0.0156(14) 0.0206(13) -0.0024(11) -0.0002(10) -0.0042(11)
C11 0.0147(14) 0.0172(15) 0.0280(16) 0.0046(12) -0.0032(12) -0.0066(11)
C12 0.0169(15) 0.0194(16) 0.0350(17) 0.0126(13) -0.0045(12) -0.0071(12)
C13 0.0143(13) 0.0205(15) 0.0163(13) 0.0029(11) 0.0009(10) 0.0005(11)
C14 0.0131(13) 0.0155(13) 0.0161(12) -0.0024(11) 0.0030(10) -0.0007(10)
C15 0.0132(12) 0.0214(14) 0.0090(11) -0.0043(10) 0.0020(9) 0.0010(11)
C16 0.0129(12) 0.0213(14) 0.0087(11) -0.0011(11) 0.0015(9) -0.0005(12)
C17 0.0087(11) 0.0170(14) 0.0106(11) -0.0026(10) 0.0002(9) -0.0014(10)
C18 0.0122(13) 0.0222(14) 0.0157(12) -0.0001(11) -0.0010(10) 0.0000(11)
C19 0.0118(13) 0.0180(15) 0.0175(13) -0.0027(11) 0.0018(10) -0.0041(11)
C20 0.0166(14) 0.0163(14) 0.0198(13) 0.0006(11) 0.0050(11) -0.0032(11)
C21 0.0133(12) 0.0145(13) 0.0150(12) 0.0027(10) 0.0036(10) -0.0006(10)
C22 0.0156(13) 0.0209(15) 0.0184(13) 0.0060(11) 0.0064(10) 0.0036(11)
C23 0.0242(16) 0.0236(17) 0.0359(19) 0.0134(14) 0.0096(14) 0.0020(13)
C24 0.0193(15) 0.0342(18) 0.0195(14) 0.0077(13) 0.0004(11) 0.0003(13)
C25 0.0111(12) 0.0181(14) 0.0158(12) 0.0054(11) -0.0011(10) -0.0024(11)
C26 0.0142(14) 0.0271(16) 0.0223(14) 0.0136(13) 0.0009(11) -0.0033(12)
C27 0.0143(13) 0.0275(16) 0.0131(12) 0.0044(12) 0.0029(10) -0.0010(12)
C28 0.0116(13) 0.0137(13) 0.0147(12) -0.0033(10) 0.0045(10) -0.0005(10)
C29 0.0123(13) 0.0206(15) 0.0243(15) -0.0037(12) 0.0049(11) 0.0022(11)

loop_
_atom_type_symbol
_atom_type_description
_atom_type_scat_dispersion_real
_atom_type_scat_dispersion_imag
_atom_type_scat_source
C C 0.0033 0.0016 'International Tables Vol C Tables 4.2.6.8 and 6.1.1.4'
H H 0.0000 0.0000 'International Tables Vol C Tables 4.2.6.8 and 6.1.1.4'
N N 0.0061 0.0033 'International Tables Vol C Tables 4.2.6.8 and 6.1.1.4'
O O 0.0106 0.0060 'International Tables Vol C Tables 4.2.6.8 and 6.1.1.4'
S S 0.1246 0.1234 'International Tables Vol C Tables 4.2.6.8 and 6.1.1.4'

loop_
_geom_angle_atom_site_label_1
_geom_angle_atom_site_label_2
_geom_angle_atom_site_label_3
_geom_angle
O1 S1 C5 106.22(13)
O1 S1 N1 108.55(12)
O4 S1 O1 117.88(13)
O4 S1 C5 106.90(13)
O4 S1 N1 108.76(12)
N1 S1 C5 108.15(13)
C26 O2 H2 109.5
C29 O3 H3 109.5
H1A C1 H1B 109.5
H1A C1 H1C 109.5
H1B C1 H1C 109.5
C2 C1 H1A 109.5
C2 C1 H1B 109.5
C2 C1 H1C 109.5
C3 C2 C1 120.3(3)
C13 C2 C1 121.1(3)
C13 C2 C3 118.6(3)
C2 C3 H3A 119.3
C4 C3 C2 121.5(3)
C4 C3 H3A 119.3
C3 C4 H4 120.6
C3 C4 C5 118.7(3)
C5 C4 H4 120.6
C4 C5 S1 120.2(2)
C4 C5 C14 121.1(3)
C14 C5 S1 118.7(2)
C7 N1 S1 122.83(18)
C15 N1 S1 119.17(18)
C15 N1 C7 117.4(2)
N1 C7 H7 107.5
N1 C7 C8 108.7(2)
N1 C7 C21 112.2(2)
C8 C7 H7 107.5
C21 C7 H7 107.5
C21 C7 C8 113.2(2)
C9 C8 C7 106.2(2)
C9 C8 C17 112.2(2)
C9 C8 C28 111.8(2)
C17 C8 C7 106.6(2)
C28 C8 C7 106.5(2)
C28 C8 C17 112.9(2)
C10 C9 C8 117.1(2)
C25 C9 C8 121.5(3)
C25 C9 C10 121.1(3)
C9 C10 H10A 108.9
C9 C10 H10B 108.9
C9 C10 C11 113.4(2)
H10A C10 H10B 107.7
C11 C10 H10A 108.9
C11 C10 H10B 108.9
C10 C11 H11A 109.9
C10 C11 H11B 109.9
H11A C11 H11B 108.3
C12 C11 C10 109.0(2)
C12 C11 H11A 109.9
C12 C11 H11B 109.9
C11 C12 H12A 109.6
C11 C12 H12B 109.6
H12A C12 H12B 108.1
C26 C12 C11 110.2(3)
C26 C12 H12A 109.6
C26 C12 H12B 109.6
C2 C13 H13 119.5
C2 C13 C14 121.0(3)
C14 C13 H13 119.5
C5 C14 H14 120.5
C13 C14 C5 119.1(3)
C13 C14 H14 120.5
N1 C15 H15A 109.4
N1 C15 H15B 109.4
N1 C15 C16 111.0(2)
H15A C15 H15B 108.0
C16 C15 H15A 109.4
C16 C15 H15B 109.4
C15 C16 H16 107.6
C15 C16 C17 113.7(2)
C17 C16 H16 107.6
C27 C16 C15 110.3(2)
C27 C16 H16 107.6
C27 C16 C17 109.9(2)
C16 C17 C8 106.6(2)
C18 C17 C8 113.7(2)
C18 C17 C16 107.4(2)
C19 C17 C8 110.2(2)
C19 C17 C16 112.4(2)
C19 C17 C18 106.5(2)
C17 C18 H18A 109.5
C17 C18 H18B 109.5
C17 C18 H18C 109.5
H18A C18 H18B 109.5
H18A C18 H18C 109.5
H18B C18 H18C 109.5
C17 C19 H19A 107.7
C17 C19 H19B 107.7
H19A C19 H19B 107.1
C20 C19 C17 118.4(2)
C20 C19 H19A 107.7
C20 C19 H19B 107.7
C19 C20 H20A 108.5
C19 C20 H20B 108.5
H20A C20 H20B 107.5
C21 C20 C19 114.9(2)
C21 C20 H20A 108.5
C21 C20 H20B 108.5
C7 C21 H21 106.3
C20 C21 C7 112.7(2)
C20 C21 H21 106.3
C20 C21 C22 112.8(2)
C22 C21 C7 111.9(2)
C22 C21 H21 106.3
C21 C22 H22 108.1
C23 C22 C21 111.5(3)
C23 C22 H22 108.1
C23 C22 C24 108.5(3)
C24 C22 C21 112.5(3)
C24 C22 H22 108.1
C22 C23 H23A 109.5
C22 C23 H23B 109.5
C22 C23 H23C 109.5
H23A C23 H23B 109.5
H23A C23 H23C 109.5
H23B C23 H23C 109.5
C22 C24 H24A 109.5
C22 C24 H24B 109.5
C22 C24 H24C 109.5
H24A C24 H24B 109.5
H24A C24 H24C 109.5
H24B C24 H24C 109.5
C9 C25 C26 123.0(3)
C9 C25 C27 123.2(3)
C27 C25 C26 113.7(3)
O2 C26 C12 110.2(3)
O2 C26 C25 110.8(3)
O2 C26 H26 107.5
C12 C26 C25 113.0(3)
C12 C26 H26 107.5
C25 C26 H26 107.5
C16 C27 H27A 108.9
C16 C27 H27B 108.9
C25 C27 C16 113.3(2)
C25 C27 H27A 108.9
C25 C27 H27B 108.9
H27A C27 H27B 107.7
C8 C28 H28A 107.2
C8 C28 H28B 107.2
H28A C28 H28B 106.8
C29 C28 C8 120.6(2)
C29 C28 H28A 107.2
C29 C28 H28B 107.2
O3 C29 C28 108.6(2)
O3 C29 H29A 110.0
O3 C29 H29B 110.0
C28 C29 H29A 110.0
C28 C29 H29B 110.0
H29A C29 H29B 108.3

loop_
_geom_bond_atom_site_label_1
_geom_bond_atom_site_label_2
_geom_bond_distance
S1 O1 1.453(2)
S1 O4 1.448(2)
S1 C5 1.776(3)
S1 N1 1.623(3)
O2 H2 0.8400
O2 C26 1.454(4)
O3 H3 0.8400
O3 C29 1.442(4)
C1 H1A 0.9800
C1 H1B 0.9800
C1 H1C 0.9800
C1 C2 1.513(4)
C2 C3 1.405(4)
C2 C13 1.395(4)
C3 H3A 0.9500
C3 C4 1.390(4)
C4 H4 0.9500
C4 C5 1.396(4)
C5 C14 1.400(4)
N1 C7 1.492(3)
N1 C15 1.487(3)
C7 H7 1.0000
C7 C8 1.585(4)
C7 C21 1.555(4)
C8 C9 1.543(4)
C8 C17 1.567(4)
C8 C28 1.565(4)
C9 C10 1.530(4)
C9 C25 1.346(4)
C10 H10A 0.9900
C10 H10B 0.9900
C10 C11 1.537(4)
C11 H11A 0.9900
C11 H11B 0.9900
C11 C12 1.526(4)
C12 H12A 0.9900
C12 H12B 0.9900
C12 C26 1.522(5)
C13 H13 0.9500
C13 C14 1.395(4)
C14 H14 0.9500
C15 H15A 0.9900
C15 H15B 0.9900
C15 C16 1.537(4)
C16 H16 1.0000
C16 C17 1.558(4)
C16 C27 1.534(4)
C17 C18 1.553(4)
C17 C19 1.549(4)
C18 H18A 0.9800
C18 H18B 0.9800
C18 H18C 0.9800
C19 H19A 0.9900
C19 H19B 0.9900
C19 C20 1.544(4)
C20 H20A 0.9900
C20 H20B 0.9900
C20 C21 1.541(4)
C21 H21 1.0000
C21 C22 1.550(4)
C22 H22 1.0000
C22 C23 1.539(4)
C22 C24 1.539(4)
C23 H23A 0.9800
C23 H23B 0.9800
C23 H23C 0.9800
C24 H24A 0.9800
C24 H24B 0.9800
C24 H24C 0.9800
C25 C26 1.524(4)
C25 C27 1.519(4)
C26 H26 1.0000
C27 H27A 0.9900
C27 H27B 0.9900
C28 H28A 0.9900
C28 H28B 0.9900
C28 C29 1.540(4)
C29 H29A 0.9900
C29 H29B 0.9900

loop_
_geom_torsion_atom_site_label_1
_geom_torsion_atom_site_label_2
_geom_torsion_atom_site_label_3
_geom_torsion_atom_site_label_4
_geom_torsion
S1 C5 C14 C13 -178.5(2)
S1 N1 C7 C8 -116.0(2)
S1 N1 C7 C21 118.0(2)
S1 N1 C15 C16 124.5(2)
O1 S1 C5 C4 63.4(3)
O1 S1 C5 C14 -117.0(2)
O1 S1 N1 C7 143.5(2)
O1 S1 N1 C15 -27.5(3)
O4 S1 C5 C4 -169.9(2)
O4 S1 C5 C14 9.7(2)
O4 S1 N1 C7 14.1(3)
O4 S1 N1 C15 -156.9(2)
C1 C2 C3 C4 -178.6(3)
C1 C2 C13 C14 177.2(3)
C2 C3 C4 C5 1.2(5)
C2 C13 C14 C5 1.5(4)
C3 C2 C13 C14 -2.6(4)
C3 C4 C5 S1 177.2(2)
C3 C4 C5 C14 -2.4(4)
C4 C5 C14 C13 1.1(4)
C5 S1 N1 C7 -101.6(2)
C5 S1 N1 C15 87.3(2)
N1 S1 C5 C4 -52.9(3)
N1 S1 C5 C14 126.7(2)
N1 C7 C8 C9 57.3(3)
N1 C7 C8 C17 -62.5(3)
N1 C7 C8 C28 176.7(2)
N1 C7 C21 C20 71.0(3)
N1 C7 C21 C22 -57.4(3)
N1 C15 C16 C17 48.3(3)
N1 C15 C16 C27 -75.6(3)
C7 N1 C15 C16 -47.1(3)
C7 C8 C9 C10 77.7(3)
C7 C8 C9 C25 -95.8(3)
C7 C8 C17 C16 64.2(3)
C7 C8 C17 C18 -177.6(2)
C7 C8 C17 C19 -58.0(3)
C7 C8 C28 C29 -171.3(2)
C7 C21 C22 C23 177.7(2)
C7 C21 C22 C24 -60.2(3)
C8 C7 C21 C20 -52.5(3)
C8 C7 C21 C22 179.1(2)
C8 C9 C10 C11 -159.9(2)
C8 C9 C25 C26 178.2(2)
C8 C9 C25 C27 0.5(4)
C8 C17 C19 C20 48.0(3)
C8 C28 C29 O3 171.2(2)
C9 C8 C17 C16 -51.6(3)
C9 C8 C17 C18 66.6(3)
C9 C8 C17 C19 -173.9(2)
C9 C8 C28 C29 -55.7(3)
C9 C10 C11 C12 -47.1(4)
C9 C25 C26 O2 -112.7(3)
C9 C25 C26 C12 11.5(4)
C9 C25 C27 C16 12.7(4)
C10 C9 C25 C26 4.9(4)
C10 C9 C25 C27 -172.8(3)
C10 C11 C12 C26 63.6(3)
C11 C12 C26 O2 78.9(3)
C11 C12 C26 C25 -45.6(3)
C13 C2 C3 C4 1.3(5)
C15 N1 C7 C8 55.2(3)
C15 N1 C7 C21 -70.8(3)
C15 C16 C17 C8 -58.8(3)
C15 C16 C17 C18 178.9(2)
C15 C16 C17 C19 62.0(3)
C15 C16 C27 C25 80.1(3)
C16 C17 C19 C20 -70.8(3)
C17 C8 C9 C10 -166.2(2)
C17 C8 C9 C25 20.3(3)
C17 C8 C28 C29 72.0(3)
C17 C16 C27 C25 -46.1(3)
C17 C19 C20 C21 -36.8(4)
C18 C17 C19 C20 171.9(2)
C19 C20 C21 C7 37.3(3)
C19 C20 C21 C22 165.2(2)
C20 C21 C22 C23 49.3(3)
C20 C21 C22 C24 171.5(2)
C21 C7 C8 C9 -177.3(2)
C21 C7 C8 C17 62.9(3)
C21 C7 C8 C28 -57.9(3)
C25 C9 C10 C11 13.7(4)
C26 C25 C27 C16 -165.2(2)
C27 C16 C17 C8 65.3(3)
C27 C16 C17 C18 -57.0(3)
C27 C16 C17 C19 -173.8(2)
C27 C25 C26 O2 65.2(3)
C27 C25 C26 C12 -170.6(2)
C28 C8 C9 C10 -38.1(3)
C28 C8 C9 C25 148.3(3)
C28 C8 C17 C16 -179.1(2)
C28 C8 C17 C18 -60.9(3)
C28 C8 C17 C19 58.6(3)
